data_4033309
loop_
_publ_author_name
'Al-Huniti, Mohammed H'
'Sullivan, Zachary B.'
'Stanley, Jarrod L.'
'Carson, James A.'
'Hyatt, I. F. Dempsey'
'Hairston, A. Christina'
'Croatt, Mitchell P.'

_publ_section_title
;
 Hypervalent Iodonium Alkynyl Triflate Generated Phenylcyanocarbene and
 Its Reactivity with Aromatic Systems.
;
_journal_issue 22
_journal_name_full 'The Journal of organic chemistry'
_journal_page_first 11772
_journal_page_last 11780
_journal_paper_doi 10.1021/acs.joc.7b01608
_journal_volume 82
_journal_year 2017
_chemical_formula_sum 'C14 H11 N'
_chemical_formula_weight 193.24
_chemical_name_systematic
; 
 ? 
;
_space_group_IT_number 62
_symmetry_cell_setting orthorhombic
_symmetry_space_group_name_Hall '-P 2ac 2n'
_symmetry_space_group_name_H-M 'P n m a'
_atom_sites_solution_hydrogens geom
_atom_sites_solution_primary direct
_atom_sites_solution_secondary difmap
_audit_creation_method SHELXTL
_cell_angle_alpha 90.00
_cell_angle_beta 90.00
_cell_angle_gamma 90.00
_cell_formula_units_Z 4
_cell_length_a 13.1837(14)
_cell_length_b 7.2636(8)
_cell_length_c 10.4068(11)
_cell_measurement_reflns_used 4302
_cell_measurement_temperature 193(2)
_cell_measurement_theta_max 29.96
_cell_measurement_theta_min 3.66
_cell_volume 996.57(19)
_computing_cell_refinement 'Bruker SAINT'
_computing_data_collection 'Bruker SMART'
_computing_data_reduction 'Bruker SAINT'
_computing_molecular_graphics 'Bruker APEX2'
_computing_publication_material 'Bruker APEX2'
_computing_structure_refinement 'Bruker SHELXTL'
_computing_structure_solution 'Bruker SHELXTL'
_diffrn_ambient_temperature 193(2)
_diffrn_measured_fraction_theta_full 0.997
_diffrn_measured_fraction_theta_max 0.997
_diffrn_measurement_device_type 'Bruker APEX CCD'
_diffrn_measurement_method '\f and \w scans'
_diffrn_radiation_monochromator graphite
_diffrn_radiation_source 'fine-focus sealed tube'
_diffrn_radiation_type MoK\a
_diffrn_radiation_wavelength 0.71073
_diffrn_reflns_av_R_equivalents 0.0322
_diffrn_reflns_av_sigmaI/netI 0.0171
_diffrn_reflns_limit_h_max 18
_diffrn_reflns_limit_h_min -18
_diffrn_reflns_limit_k_max 10
_diffrn_reflns_limit_k_min -10
_diffrn_reflns_limit_l_max 14
_diffrn_reflns_limit_l_min -14
_diffrn_reflns_number 13888
_diffrn_reflns_theta_full 30.05
_diffrn_reflns_theta_max 30.05
_diffrn_reflns_theta_min 3.66
_exptl_absorpt_coefficient_mu 0.075
_exptl_absorpt_correction_T_max 0.9948
_exptl_absorpt_correction_T_min 0.9785
_exptl_absorpt_correction_type multi-scan
_exptl_absorpt_process_details
;
 Data were corrected for absorption effects using the 
 multi-scan technique (SADABS). The ratio of minimum
 to maximum apparent transmission was 0.951.  The
 calculated minimum and maximum transmission
 coefficients (based on crystal size) are 0.979 and 0.995. 
;
_exptl_crystal_colour colourless
_exptl_crystal_density_diffrn 1.288
_exptl_crystal_density_method 'not measured'
_exptl_crystal_description irregular
_exptl_crystal_F_000 408
_exptl_crystal_size_max 0.29
_exptl_crystal_size_mid 0.15
_exptl_crystal_size_min 0.07
_refine_diff_density_max 0.345
_refine_diff_density_min -0.204
_refine_diff_density_rms 0.055
_refine_ls_extinction_coef 0.006(3)
_refine_ls_extinction_expression Fc^*^=kFc[1+0.001xFc^2^\l^3^/sin(2\q)]^-1/4^
_refine_ls_extinction_method SHELXL
_refine_ls_goodness_of_fit_ref 1.058
_refine_ls_hydrogen_treatment mixed
_refine_ls_matrix_type full
_refine_ls_number_parameters 83
_refine_ls_number_reflns 1563
_refine_ls_number_restraints 0
_refine_ls_restrained_S_all 1.058
_refine_ls_R_factor_all 0.0505
_refine_ls_R_factor_gt 0.0452
_refine_ls_shift/su_max 0.000
_refine_ls_shift/su_mean 0.000
_refine_ls_structure_factor_coef Fsqd
_refine_ls_weighting_details 'calc w=1/[\s^2^(Fo^2^)+(0.0687P)^2^+0.2534P] where P=(Fo^2^+2Fc^2^)/3'
_refine_ls_weighting_scheme calc
_refine_ls_wR_factor_gt 0.1219
_refine_ls_wR_factor_ref 0.1280
_reflns_number_gt 1383
_reflns_number_total 1563
_reflns_threshold_expression >2sigma(I)
_cod_data_source_file jo7b01608_si_002.cif
_cod_data_source_block a88t
_cod_depositor_comments
;
The following automatic conversions were performed:

'_symmetry_cell_setting' value 'Orthorhombic' changed to
'orthorhombic' according to
/home/data/users/saulius/crontab/automatic-downloads/current/ACS/lib/dictionaries/cif_core.dic
dictionary named 'cif_core.dic' version 2.4.2 from 2011-04-26.

Automatic conversion script
Id: cif_fix_values 4973 2017-02-22 13:04:09Z antanas 
;
_cod_original_sg_symbol_H-M Pnma
_cod_database_code 4033309
_computing.bruker_data_scaling 'SADABS V2008/1 (Sheldrick)'

loop_
_symmetry_equiv_pos_as_xyz
'x, y, z'
'x+1/2, -y+1/2, -z+1/2'
'-x, y+1/2, -z'
'-x+1/2, -y, z+1/2'
'-x, -y, -z'
'-x-1/2, y-1/2, z-1/2'
'x, -y-1/2, z'
'x-1/2, y, -z-1/2'

loop_
_atom_site_label
_atom_site_type_symbol
_atom_site_fract_x
_atom_site_fract_y
_atom_site_fract_z
_atom_site_U_iso_or_equiv
_atom_site_adp_type
_atom_site_occupancy
_atom_site_symmetry_multiplicity
_atom_site_calc_flag
_atom_site_refinement_flags
N1 N 0.31510(11) 0.2500 0.77428(12) 0.0375(3) Uani 1 2 d S
C1 C 0.31758(10) 0.2500 0.66464(13) 0.0272(3) Uani 1 2 d S
C2 C 0.32202(10) 0.2500 0.52558(12) 0.0240(3) Uani 1 2 d S
C3 C 0.23720(7) 0.35546(13) 0.45517(9) 0.0269(2) Uani 1 1 d .
H3 H 0.2571 0.4155 0.3724 0.032 Uiso 1 1 calc R
C4 C 0.15501(8) 0.44556(15) 0.52673(10) 0.0317(3) Uani 1 1 d .
H4 H 0.1481 0.5755 0.5215 0.038 Uiso 1 1 calc R
C5 C 0.08939(8) 0.34993(15) 0.59930(10) 0.0333(3) Uani 1 1 d .
H5 H 0.0421 0.4142 0.6516 0.040 Uiso 1 1 calc R
C6 C 0.42654(10) 0.2500 0.46933(12) 0.0242(3) Uani 1 2 d S
C7 C 0.44154(11) 0.2500 0.33634(14) 0.0313(3) Uani 1 2 d S
H7 H 0.3846 0.2500 0.2804 0.038 Uiso 1 2 calc SR
C8 C 0.53878(12) 0.2500 0.28533(15) 0.0362(4) Uani 1 2 d S
H8 H 0.5479 0.2500 0.1948 0.043 Uiso 1 2 calc SR
C9 C 0.62259(12) 0.2500 0.36564(16) 0.0363(4) Uani 1 2 d S
H9 H 0.6891 0.2500 0.3304 0.044 Uiso 1 2 calc SR
C10 C 0.60887(11) 0.2500 0.49748(16) 0.0333(3) Uani 1 2 d S
H10 H 0.6660 0.2500 0.5531 0.040 Uiso 1 2 calc SR
C11 C 0.51153(11) 0.2500 0.54849(14) 0.0287(3) Uani 1 2 d S
H11 H 0.5028 0.2500 0.6391 0.034 Uiso 1 2 calc SR

loop_
_atom_site_aniso_label
_atom_site_aniso_U_11
_atom_site_aniso_U_22
_atom_site_aniso_U_33
_atom_site_aniso_U_23
_atom_site_aniso_U_13
_atom_site_aniso_U_12
N1 0.0396(7) 0.0463(8) 0.0265(6) 0.000 0.0013(5) 0.000
C1 0.0266(6) 0.0292(6) 0.0257(6) 0.000 0.0000(5) 0.000
C2 0.0250(6) 0.0259(6) 0.0212(6) 0.000 -0.0010(4) 0.000
C3 0.0280(4) 0.0281(5) 0.0247(4) 0.0026(3) -0.0018(3) 0.0013(3)
C4 0.0316(5) 0.0287(5) 0.0347(5) 0.0012(4) -0.0010(4) 0.0054(4)
C5 0.0300(5) 0.0371(6) 0.0327(5) -0.0011(4) 0.0027(4) 0.0048(4)
C6 0.0253(6) 0.0236(6) 0.0238(6) 0.000 -0.0005(5) 0.000
C7 0.0295(7) 0.0408(8) 0.0235(6) 0.000 -0.0002(5) 0.000
C8 0.0352(8) 0.0454(9) 0.0278(7) 0.000 0.0059(6) 0.000
C9 0.0281(7) 0.0402(8) 0.0408(8) 0.000 0.0062(6) 0.000
C10 0.0268(7) 0.0355(7) 0.0376(8) 0.000 -0.0041(6) 0.000
C11 0.0300(7) 0.0303(7) 0.0259(6) 0.000 -0.0028(5) 0.000

loop_
_atom_type_symbol
_atom_type_description
_atom_type_scat_dispersion_real
_atom_type_scat_dispersion_imag
_atom_type_scat_source
C C 0.0033 0.0016 'International Tables Vol C Tables 4.2.6.8 and 6.1.1.4'
H H 0.0000 0.0000 'International Tables Vol C Tables 4.2.6.8 and 6.1.1.4'
N N 0.0061 0.0033 'International Tables Vol C Tables 4.2.6.8 and 6.1.1.4'

loop_
_geom_angle_atom_site_label_1
_geom_angle_atom_site_label_2
_geom_angle_atom_site_label_3
_geom_angle
_geom_angle_site_symmetry_1
_geom_angle_site_symmetry_3
N1 C1 C2 179.33(15) . .
C1 C2 C6 115.34(11) . .
C1 C2 C3 116.48(9) . 7_565
C6 C2 C3 118.81(9) . 7_565
C1 C2 C3 116.48(9) . .
C6 C2 C3 118.81(9) . .
C3 C2 C3 59.62(9) 7_565 .
C4 C3 C3 116.46(6) . 7_565
C4 C3 C2 121.05(9) . .
C3 C3 C2 60.19(4) 7_565 .
C4 C3 H3 115.8 . .
C3 C3 H3 115.8 7_565 .
C2 C3 H3 115.8 . .
C5 C4 C3 122.02(10) . .
C5 C4 H4 119.0 . .
C3 C4 H4 119.0 . .
C4 C5 C5 121.17(6) . 7_565
C4 C5 H5 119.4 . .
C5 C5 H5 119.4 7_565 .
C11 C6 C7 118.19(13) . .
C11 C6 C2 120.66(12) . .
C7 C6 C2 121.15(12) . .
C8 C7 C6 120.62(13) . .
C8 C7 H7 119.7 . .
C6 C7 H7 119.7 . .
C9 C8 C7 120.41(14) . .
C9 C8 H8 119.8 . .
C7 C8 H8 119.8 . .
C10 C9 C8 119.59(14) . .
C10 C9 H9 120.2 . .
C8 C9 H9 120.2 . .
C9 C10 C11 119.98(14) . .
C9 C10 H10 120.0 . .
C11 C10 H10 120.0 . .
C10 C11 C6 121.20(13) . .
C10 C11 H11 119.4 . .
C6 C11 H11 119.4 . .

loop_
_geom_bond_atom_site_label_1
_geom_bond_atom_site_label_2
_geom_bond_distance
_geom_bond_site_symmetry_2
N1 C1 1.1414(19) .
C1 C2 1.4484(18) .
C2 C6 1.4971(18) .
C2 C3 1.5409(14) 7_565
C2 C3 1.5409(14) .
C3 C4 1.4687(13) .
C3 C3 1.5321(19) 7_565
C3 H3 1.0000 .
C4 C5 1.3421(15) .
C4 H4 0.9500 .
C5 C5 1.452(2) 7_565
C5 H5 0.9500 .
C6 C11 1.3908(19) .
C6 C7 1.3980(19) .
C7 C8 1.388(2) .
C7 H7 0.9500 .
C8 C9 1.385(2) .
C8 H8 0.9500 .
C9 C10 1.384(2) .
C9 H9 0.9500 .
C10 C11 1.389(2) .
C10 H10 0.9500 .
C11 H11 0.9500 .

loop_
_geom_torsion_atom_site_label_1
_geom_torsion_atom_site_label_2
_geom_torsion_atom_site_label_3
_geom_torsion_atom_site_label_4
_geom_torsion
_geom_torsion_site_symmetry_1
_geom_torsion_site_symmetry_4
N1 C1 C2 C6 0.00(3) . .
N1 C1 C2 C3 146.26(7) . 7_565
N1 C1 C2 C3 -146.26(7) . .
C1 C2 C3 C4 -1.84(12) . .
C6 C2 C3 C4 -146.89(9) . .
C3 C2 C3 C4 104.74(8) 7_565 .
C1 C2 C3 C3 -106.58(8) . 7_565
C6 C2 C3 C3 108.37(8) . 7_565
C3 C3 C4 C5 6.68(12) 7_565 .
C2 C3 C4 C5 -62.92(13) . .
C3 C4 C5 C5 -6.99(12) . 7_565
C1 C2 C6 C11 0.0 . .
C3 C2 C6 C11 -145.43(6) 7_565 .
C3 C2 C6 C11 145.43(6) . .
C1 C2 C6 C7 180.0 . .
C3 C2 C6 C7 34.57(6) 7_565 .
C3 C2 C6 C7 -34.57(6) . .
C11 C6 C7 C8 0.0 . .
C2 C6 C7 C8 180.0 . .
C6 C7 C8 C9 0.0 . .
C7 C8 C9 C10 0.0 . .
C8 C9 C10 C11 0.0 . .
C9 C10 C11 C6 0.0 . .
C7 C6 C11 C10 0.0 . .
C2 C6 C11 C10 180.0 . .
